data_4079491
loop_
_publ_author_name
'Sakaba, Hiroyuki'
'Oike, Hiroyuki'
'Arai, Yasuhiro'
'Kwon, Eunsang'

_publ_section_title
;
 Reactions of Tungsten Acetylide--Silylene Complexes with Pyridines:
 Direct Observation of Silylene/Silyl Migration in Tungsten Acetylide and
 Carbyne/Vinylidene Frameworks
;
_journal_issue 23
_journal_name_full Organometallics
_journal_page_first 8172
_journal_paper_doi 10.1021/om300772c
_journal_volume 31
_journal_year 2012
_chemical_formula_moiety 'C36 H44 N2 O2 Si2 W '
_chemical_formula_sum 'C36 H44 N2 O2 Si2 W'
_chemical_formula_weight 776.78
_space_group_IT_number 2
_symmetry_cell_setting triclinic
_symmetry_Int_Tables_number 2
_symmetry_space_group_name_Hall '-P 1'
_symmetry_space_group_name_H-M 'P -1'
_cell_angle_alpha 92.190(6)
_cell_angle_beta 95.119(4)
_cell_angle_gamma 91.953(5)
_cell_formula_units_Z 2
_cell_length_a 9.675(3)
_cell_length_b 11.977(4)
_cell_length_c 15.321(5)
_cell_measurement_reflns_used 5489
_cell_measurement_temperature 173.0
_cell_measurement_theta_max 27.5
_cell_measurement_theta_min 5.1
_cell_volume 1765.7(10)
_computing_cell_refinement CrystalClear
_computing_data_collection CrystalClear
_computing_data_reduction CrystalStructure
_computing_publication_material 'CrystalStructure 3.8'
_computing_structure_refinement CRYSTALS
_computing_structure_solution SIR2004
_diffrn_ambient_temperature 173.00
_diffrn_detector_area_resol_mean 7.31
_diffrn_measured_fraction_theta_full 0.987
_diffrn_measured_fraction_theta_max 0.987
_diffrn_measurement_device_type 'Rigaku Saturn'
_diffrn_measurement_method \w
_diffrn_radiation_type 'Mo K\a'
_diffrn_radiation_wavelength 0.71070
_diffrn_reflns_av_R_equivalents 0.030
_diffrn_reflns_limit_h_max 12
_diffrn_reflns_limit_h_min -12
_diffrn_reflns_limit_k_max 15
_diffrn_reflns_limit_k_min -15
_diffrn_reflns_limit_l_max 19
_diffrn_reflns_limit_l_min -19
_diffrn_reflns_number 25319
_diffrn_reflns_theta_full 27.50
_diffrn_reflns_theta_max 27.50
_exptl_absorpt_coefficient_mu 3.375
_exptl_absorpt_correction_T_max 0.509
_exptl_absorpt_correction_T_min 0.336
_exptl_absorpt_correction_type numerical
_exptl_absorpt_process_details
;
    Higashi, T. (1999). Program for Absorption Correction.
    Rigaku Corporation, Tokyo, Japan.
;
_exptl_crystal_colour orange
_exptl_crystal_density_diffrn 1.461
_exptl_crystal_density_method 'not measured'
_exptl_crystal_description prism
_exptl_crystal_F_000 784.00
_exptl_crystal_size_max 0.22
_exptl_crystal_size_mid 0.22
_exptl_crystal_size_min 0.13
_refine_diff_density_max 1.82
_refine_diff_density_min -0.57
_refine_ls_extinction_method none
_refine_ls_goodness_of_fit_ref 1.005
_refine_ls_hydrogen_treatment refall
_refine_ls_number_parameters 432
_refine_ls_number_reflns 8021
_refine_ls_R_factor_gt 0.0237
_refine_ls_shift/su_max 0.0000
_refine_ls_structure_factor_coef Fsqd
_refine_ls_weighting_details 'w = 1/[0.0005Fo^2^ + 1.0000\s(Fo^2^)]/(4Fo^2^)'
_refine_ls_weighting_scheme calc
_refine_ls_wR_factor_ref 0.0672
_reflns_number_gt 7584
_reflns_number_total 8021
_reflns_threshold_expression F^2^>2.0\s(F^2^)
_cod_data_source_file om300772c_si_001.cif
_cod_data_source_block 6a
_cod_original_cell_volume 1765.8(10)
_cod_original_formula_sum 'C36 H44 N2 O2 Si2 W '
_cod_database_code 4079491

loop_
_symmetry_equiv_pos_site_id
_symmetry_equiv_pos_as_xyz
1 +X,+Y,+Z
2 -X,-Y,-Z

loop_
_atom_site_label
_atom_site_type_symbol
_atom_site_fract_x
_atom_site_fract_y
_atom_site_fract_z
_atom_site_U_iso_or_equiv
_atom_site_adp_type
_atom_site_occupancy
_atom_site_symmetry_multiplicity
_atom_site_calc_flag
_atom_site_refinement_flags
W1 W 0.294850(10) 0.341170(10) 0.791200(10) 0.01909(2) Uani 1.00 1 d .
Si1 Si 0.01655(6) 0.05488(5) 0.74479(4) 0.01782(14) Uani 1.00 1 d .
Si2 Si 0.33519(7) -0.01320(6) 0.70495(5) 0.02199(16) Uani 1.00 1 d .
O1 O -0.0006(2) 0.42312(19) 0.73188(17) 0.0443(6) Uani 1.00 1 d .
O2 O 0.3637(2) 0.3358(2) 0.59617(14) 0.0445(6) Uani 1.00 1 d .
N1 N -0.05682(19) 0.15689(17) 0.66741(13) 0.0193(4) Uani 1.00 1 d .
N2 N -0.2264(2) 0.3759(2) 0.48502(16) 0.0336(6) Uani 1.00 1 d .
C1 C 0.2411(2) 0.1863(2) 0.76955(15) 0.0185(5) Uani 1.00 1 d .
C2 C 0.2033(2) 0.07751(19) 0.74898(15) 0.0182(5) Uani 1.00 1 d .
C3 C 0.2688(5) -0.0902(9) 0.6041(5) 0.216(4) Uani 1.00 1 d .
C4 C 0.4014(9) -0.1137(7) 0.7844(5) 0.189(3) Uani 1.00 1 d .
C5 C 0.4867(4) 0.0704(3) 0.6790(5) 0.113(2) Uani 1.00 1 d .
C6 C -0.0618(2) -0.0833(2) 0.69889(17) 0.0249(6) Uani 1.00 1 d .
C7 C -0.0354(3) -0.1803(2) 0.7449(2) 0.0382(8) Uani 1.00 1 d .
C8 C -0.1030(4) -0.2822(2) 0.7198(2) 0.0537(10) Uani 1.00 1 d .
C9 C -0.1990(4) -0.2886(3) 0.6464(2) 0.0569(11) Uani 1.00 1 d .
C10 C -0.2264(3) -0.1953(3) 0.5992(2) 0.0486(9) Uani 1.00 1 d .
C11 C -0.1578(2) -0.0937(2) 0.6249(2) 0.0340(7) Uani 1.00 1 d .
C12 C -0.0666(2) 0.0815(2) 0.84901(16) 0.0221(5) Uani 1.00 1 d .
C13 C -0.0036(3) 0.1529(2) 0.91608(19) 0.0360(7) Uani 1.00 1 d .
C14 C -0.0593(3) 0.1639(3) 0.9966(2) 0.0483(9) Uani 1.00 1 d .
C15 C -0.1798(3) 0.1056(2) 1.0112(2) 0.0409(8) Uani 1.00 1 d .
C16 C -0.2445(3) 0.0357(2) 0.9462(2) 0.0381(8) Uani 1.00 1 d .
C17 C -0.1889(2) 0.0225(2) 0.8654(2) 0.0316(7) Uani 1.00 1 d .
C18 C -0.1885(2) 0.1927(2) 0.66961(17) 0.0236(5) Uani 1.00 1 d .
C19 C -0.2485(2) 0.2629(2) 0.61078(17) 0.0258(6) Uani 1.00 1 d .
C20 C -0.1721(2) 0.3051(2) 0.54366(16) 0.0231(5) Uani 1.00 1 d .
C21 C -0.0345(2) 0.2674(2) 0.54183(17) 0.0249(6) Uani 1.00 1 d .
C22 C 0.0175(2) 0.1962(2) 0.60272(16) 0.0226(5) Uani 1.00 1 d .
C23 C -0.3703(3) 0.4082(3) 0.4860(2) 0.0525(10) Uani 1.00 1 d .
C24 C -0.1481(3) 0.4166(3) 0.4147(2) 0.0428(8) Uani 1.00 1 d .
C25 C 0.1095(2) 0.3892(2) 0.75169(18) 0.0275(6) Uani 1.00 1 d .
C26 C 0.3357(2) 0.3391(2) 0.67022(17) 0.0254(6) Uani 1.00 1 d .
C27 C 0.4642(2) 0.4823(2) 0.84777(18) 0.0291(6) Uani 1.00 1 d .
C28 C 0.5117(2) 0.3764(2) 0.87403(18) 0.0295(6) Uani 1.00 1 d .
C29 C 0.4156(2) 0.3319(2) 0.93197(17) 0.0285(6) Uani 1.00 1 d .
C30 C 0.3098(2) 0.4109(2) 0.93985(17) 0.0300(6) Uani 1.00 1 d .
C31 C 0.3403(3) 0.5035(2) 0.88763(19) 0.0308(6) Uani 1.00 1 d .
C32 C 0.5378(3) 0.5606(2) 0.7913(2) 0.0455(9) Uani 1.00 1 d .
C33 C 0.6459(3) 0.3260(2) 0.8540(2) 0.0413(8) Uani 1.00 1 d .
C34 C 0.4304(3) 0.2256(2) 0.9803(2) 0.0439(8) Uani 1.00 1 d .
C35 C 0.1956(3) 0.4056(3) 0.9999(2) 0.0482(9) Uani 1.00 1 d .
C36 C 0.2580(3) 0.6075(2) 0.8818(2) 0.0497(9) Uani 1.00 1 d .
H1 H -0.2404 0.1677 0.7138 0.028 Uiso 1.00 1 c R
H2 H 0.0203 0.2917 0.4989 0.030 Uiso 1.00 1 c R
H3 H -0.3397 0.2832 0.6147 0.031 Uiso 1.00 1 c R
H4 H 0.5898 0.6170 0.8279 0.053 Uiso 1.00 1 c R
H5 H 0.0294 -0.1765 0.7937 0.046 Uiso 1.00 1 c R
H6 H 0.1080 0.1734 0.6001 0.027 Uiso 1.00 1 c R
H7 H -0.1766 -0.0313 0.5922 0.040 Uiso 1.00 1 c R
H8 H 0.0769 0.1938 0.9069 0.043 Uiso 1.00 1 c R
H9 H -0.2335 -0.0256 0.8219 0.039 Uiso 1.00 1 c R
H10 H -0.3262 -0.0034 0.9557 0.048 Uiso 1.00 1 c R
H11 H -0.0149 0.2112 1.0407 0.058 Uiso 1.00 1 c R
H12 H -0.2904 -0.2002 0.5500 0.057 Uiso 1.00 1 c R
H13 H -0.2166 0.1135 1.0650 0.051 Uiso 1.00 1 c R
H14 H -0.0845 -0.3454 0.7516 0.066 Uiso 1.00 1 c R
H15 H -0.2451 -0.3564 0.6293 0.069 Uiso 1.00 1 c R
H16 H 0.3541 0.2162 1.0156 0.052 Uiso 1.00 1 c R
H17 H 0.5161 0.2293 1.0173 0.052 Uiso 1.00 1 c R
H18 H 0.4304 0.1634 0.9389 0.052 Uiso 1.00 1 c R
H19 H 0.6564 0.2570 0.8834 0.049 Uiso 1.00 1 c R
H20 H 0.7219 0.3770 0.8740 0.049 Uiso 1.00 1 c R
H21 H 0.6454 0.3120 0.7919 0.049 Uiso 1.00 1 c R
H22 H -0.0968 0.4842 0.4345 0.053 Uiso 1.00 1 c R
H23 H -0.2112 0.4313 0.3648 0.053 Uiso 1.00 1 c R
H24 H -0.0849 0.3609 0.3985 0.053 Uiso 1.00 1 c R
H25 H 0.4707 0.5953 0.7522 0.054 Uiso 1.00 1 c R
H26 H 0.5997 0.5194 0.7578 0.053 Uiso 1.00 1 c R
H27 H 0.2986 0.6581 0.8433 0.059 Uiso 1.00 1 c R
H28 H 0.2584 0.6429 0.9391 0.059 Uiso 1.00 1 c R
H29 H 0.1641 0.5879 0.8594 0.059 Uiso 1.00 1 c R
H30 H 0.1420 0.4713 0.9945 0.058 Uiso 1.00 1 c R
H31 H 0.2351 0.4013 1.0594 0.058 Uiso 1.00 1 c R
H32 H 0.1367 0.3405 0.9842 0.058 Uiso 1.00 1 c R
H33 H -0.4294 0.3568 0.4488 0.065 Uiso 1.00 1 c R
H34 H -0.3792 0.4823 0.4651 0.065 Uiso 1.00 1 c R
H35 H -0.3970 0.4066 0.5448 0.065 Uiso 1.00 1 c R
H36 H 0.4733 0.0927 0.6194 0.141 Uiso 1.00 1 c R
H37 H 0.5680 0.0268 0.6863 0.140 Uiso 1.00 1 c R
H38 H 0.4982 0.1357 0.7176 0.140 Uiso 1.00 1 c R
H39 H 0.2283 -0.1607 0.6184 0.250 Uiso 1.00 1 c R
H40 H 0.3435 -0.1028 0.5681 0.250 Uiso 1.00 1 c R
H41 H 0.1995 -0.0477 0.5729 0.250 Uiso 1.00 1 c R
H42 H 0.4813 -0.0813 0.8193 0.247 Uiso 1.00 1 c R
H43 H 0.4270 -0.1801 0.7537 0.247 Uiso 1.00 1 c R
H44 H 0.3304 -0.1324 0.8219 0.247 Uiso 1.00 1 c R

loop_
_atom_site_aniso_label
_atom_site_aniso_U_11
_atom_site_aniso_U_22
_atom_site_aniso_U_33
_atom_site_aniso_U_12
_atom_site_aniso_U_13
_atom_site_aniso_U_23
W1 0.02250(6) 0.01338(6) 0.02049(6) -0.00148(4) -0.00192(4) -0.00017(4)
Si1 0.0170(2) 0.0163(3) 0.0200(3) -0.0015(2) 0.0008(2) 0.0022(2)
Si2 0.0216(3) 0.0161(3) 0.0285(3) -0.0007(2) 0.0050(2) -0.0015(2)
O1 0.0319(11) 0.0355(11) 0.0635(15) 0.0110(9) -0.0071(10) -0.0068(10)
O2 0.0595(14) 0.0461(13) 0.0301(11) -0.0034(11) 0.0146(10) 0.0083(9)
N1 0.0153(8) 0.0214(9) 0.0213(9) -0.0007(7) 0.0005(7) 0.0045(7)
N2 0.0278(11) 0.0407(13) 0.0354(12) 0.0123(10) 0.0080(9) 0.0189(10)
C1 0.0165(10) 0.0212(11) 0.0175(10) 0.0014(8) -0.0009(8) 0.0022(8)
C2 0.0165(10) 0.0177(10) 0.0200(10) -0.0008(8) -0.0003(8) 0.0018(8)
C3 0.050(2) 0.366(13) 0.210(8) 0.029(4) -0.009(3) -0.250(9)
C4 0.219(8) 0.199(7) 0.199(7) 0.187(7) 0.160(6) 0.155(6)
C5 0.061(2) 0.046(2) 0.243(8) -0.002(2) 0.093(4) -0.020(3)
C6 0.0225(11) 0.0232(12) 0.0293(12) -0.0061(9) 0.0089(9) -0.0037(9)
C7 0.0475(17) 0.0246(14) 0.0430(16) -0.0056(12) 0.0085(13) 0.0014(11)
C8 0.073(2) 0.0222(14) 0.069(2) -0.0117(15) 0.032(2) -0.0008(14)
C9 0.062(2) 0.0387(19) 0.071(2) -0.0294(17) 0.032(2) -0.0256(18)
C10 0.0377(16) 0.050(2) 0.055(2) -0.0167(14) 0.0094(14) -0.0265(16)
C11 0.0264(13) 0.0373(15) 0.0372(15) -0.0053(11) 0.0047(11) -0.0093(12)
C12 0.0215(11) 0.0219(11) 0.0240(11) 0.0049(8) 0.0043(9) 0.0072(9)
C13 0.0328(14) 0.0466(17) 0.0288(13) -0.0116(12) 0.0099(11) -0.0017(12)
C14 0.0537(19) 0.064(2) 0.0268(14) -0.0082(16) 0.0108(13) -0.0108(14)
C15 0.0489(17) 0.0472(18) 0.0307(14) 0.0103(14) 0.0193(13) 0.0109(13)
C16 0.0373(15) 0.0338(15) 0.0481(17) 0.0058(12) 0.0241(13) 0.0155(13)
C17 0.0305(13) 0.0276(13) 0.0386(15) -0.0008(10) 0.0118(11) 0.0053(11)
C18 0.0195(11) 0.0257(12) 0.0263(12) 0.0003(9) 0.0050(9) 0.0043(9)
C19 0.0193(11) 0.0310(13) 0.0276(12) 0.0041(9) 0.0022(9) 0.0052(10)
C20 0.0230(11) 0.0217(11) 0.0246(11) 0.0024(9) 0.0002(9) 0.0034(9)
C21 0.0230(11) 0.0292(12) 0.0236(11) 0.0012(9) 0.0050(9) 0.0071(9)
C22 0.0174(10) 0.0272(12) 0.0234(11) 0.0009(9) 0.0024(8) 0.0029(9)
C23 0.0347(16) 0.062(2) 0.066(2) 0.0233(15) 0.0093(15) 0.0361(18)
C24 0.0428(16) 0.0523(19) 0.0365(16) 0.0098(14) 0.0077(13) 0.0275(14)
C25 0.0313(13) 0.0180(11) 0.0318(13) -0.0015(9) -0.0022(10) -0.0039(9)
C26 0.0272(12) 0.0182(11) 0.0302(13) -0.0041(9) 0.0010(10) 0.0034(9)
C27 0.0331(13) 0.0213(12) 0.0303(13) -0.0084(10) -0.0065(10) -0.0016(10)
C28 0.0322(13) 0.0228(12) 0.0314(13) -0.0031(10) -0.0050(10) -0.0043(10)
C29 0.0334(13) 0.0254(12) 0.0242(12) -0.0062(10) -0.0069(10) -0.0011(9)
C30 0.0354(14) 0.0272(13) 0.0255(12) -0.0042(10) -0.0014(10) -0.0076(10)
C31 0.0384(14) 0.0183(12) 0.0330(14) -0.0001(10) -0.0068(11) -0.0080(10)
C32 0.0537(19) 0.0342(16) 0.0457(18) -0.0193(14) -0.0054(14) 0.0069(13)
C33 0.0326(15) 0.0416(17) 0.0474(18) 0.0041(12) -0.0055(12) -0.0078(14)
C34 0.0542(19) 0.0368(16) 0.0374(16) -0.0072(14) -0.0152(14) 0.0113(13)
C35 0.0510(19) 0.057(2) 0.0357(16) -0.0097(16) 0.0109(14) -0.0183(15)
C36 0.056(2) 0.0222(14) 0.068(2) 0.0074(13) -0.0055(17) -0.0132(14)

loop_
_atom_type_symbol
_atom_type_description
_atom_type_scat_dispersion_real
_atom_type_scat_dispersion_imag
_atom_type_scat_source
C C 0.003 0.002
;
International Tables for Crystallography
(1992, Vol. C, Tables 4.2.6.8 and 6.1.1.4)
;
H H 0.000 0.000
;
International Tables for Crystallography
(1992, Vol. C, Table 6.1.1.4)
;
N N 0.006 0.003
;
International Tables for Crystallography
(1992, Vol. C, Tables 4.2.6.8 and 6.1.1.4)
;
O O 0.011 0.006
;
International Tables for Crystallography
(1992, Vol. C, Tables 4.2.6.8 and 6.1.1.4)
;
Si Si 0.082 0.070
;
International Tables for Crystallography
(1992, Vol. C, Tables 4.2.6.8 and 6.1.1.4)
;
W W -0.849 6.872
;
International Tables for Crystallography
(1992, Vol. C, Tables 4.2.6.8 and 6.1.1.4)
;

loop_
_geom_angle_atom_site_label_1
_geom_angle_atom_site_label_2
_geom_angle_atom_site_label_3
_geom_angle
_geom_angle_publ_flag
C(1) W(1) C(25) 92.36(9) yes
C(1) W(1) C(26) 85.74(10) yes
C(1) W(1) C(27) 149.77(9) yes
C(1) W(1) C(28) 115.25(9) yes
C(1) W(1) C(29) 99.62(9) yes
C(1) W(1) C(30) 116.96(9) yes
C(1) W(1) C(31) 151.66(9) yes
C(25) W(1) C(26) 87.65(11) yes
C(25) W(1) C(27) 117.66(9) yes
C(25) W(1) C(28) 149.90(9) yes
C(25) W(1) C(29) 132.69(10) yes
C(25) W(1) C(30) 99.47(10) yes
C(25) W(1) C(31) 92.21(10) yes
C(26) W(1) C(27) 98.23(9) yes
C(26) W(1) C(28) 105.29(10) yes
C(26) W(1) C(29) 138.47(10) yes
C(26) W(1) C(30) 155.61(9) yes
C(26) W(1) C(31) 122.39(10) yes
C(27) W(1) C(28) 34.76(9) yes
C(27) W(1) C(29) 58.14(9) yes
C(27) W(1) C(30) 57.77(9) yes
C(27) W(1) C(31) 34.44(9) yes
C(28) W(1) C(29) 35.49(9) yes
C(28) W(1) C(30) 58.37(9) yes
C(28) W(1) C(31) 57.83(9) yes
C(29) W(1) C(30) 34.96(9) yes
C(29) W(1) C(31) 57.96(9) yes
C(30) W(1) C(31) 34.75(9) yes
N(1) Si(1) C(2) 105.42(9) yes
N(1) Si(1) C(6) 103.72(10) yes
N(1) Si(1) C(12) 105.65(10) yes
C(2) Si(1) C(6) 118.46(11) yes
C(2) Si(1) C(12) 117.10(10) yes
C(6) Si(1) C(12) 105.01(11) yes
C(2) Si(2) C(3) 112.4(2) yes
C(2) Si(2) C(4) 112.4(3) yes
C(2) Si(2) C(5) 110.74(17) yes
C(3) Si(2) C(4) 108.5(4) yes
C(3) Si(2) C(5) 106.7(3) yes
C(4) Si(2) C(5) 105.8(3) yes
Si(1) N(1) C(18) 122.08(17) yes
Si(1) N(1) C(22) 121.08(15) yes
C(18) N(1) C(22) 116.8(2) yes
C(20) N(2) C(23) 120.5(2) yes
C(20) N(2) C(24) 121.7(2) yes
C(23) N(2) C(24) 117.7(2) yes
W(1) C(1) C(2) 176.55(19) yes
Si(1) C(2) Si(2) 129.29(12) yes
Si(1) C(2) C(1) 111.20(17) yes
Si(2) C(2) C(1) 117.65(17) yes
Si(1) C(6) C(7) 119.42(19) yes
Si(1) C(6) C(11) 123.2(2) yes
C(7) C(6) C(11) 117.0(2) yes
C(6) C(7) C(8) 121.9(2) yes
C(7) C(8) C(9) 119.2(3) yes
C(8) C(9) C(10) 120.4(3) yes
C(9) C(10) C(11) 119.9(3) yes
C(6) C(11) C(10) 121.6(2) yes
Si(1) C(12) C(13) 121.48(19) yes
Si(1) C(12) C(17) 120.82(18) yes
C(13) C(12) C(17) 117.5(2) yes
C(12) C(13) C(14) 121.1(2) yes
C(13) C(14) C(15) 120.5(3) yes
C(14) C(15) C(16) 119.7(3) yes
C(15) C(16) C(17) 120.5(2) yes
C(12) C(17) C(16) 120.8(2) yes
N(1) C(18) C(19) 123.7(2) yes
C(18) C(19) C(20) 120.1(2) yes
N(2) C(20) C(19) 122.1(2) yes
N(2) C(20) C(21) 122.0(2) yes
C(19) C(20) C(21) 115.9(2) yes
C(20) C(21) C(22) 120.4(2) yes
N(1) C(22) C(21) 123.2(2) yes
W(1) C(25) O(1) 175.9(2) yes
W(1) C(26) O(2) 178.2(2) yes
W(1) C(27) C(28) 71.60(14) yes
W(1) C(27) C(31) 72.95(15) yes
W(1) C(27) C(32) 123.81(19) yes
C(28) C(27) C(31) 108.4(2) yes
C(28) C(27) C(32) 125.4(2) yes
C(31) C(27) C(32) 126.1(2) yes
W(1) C(28) C(27) 73.64(15) yes
W(1) C(28) C(29) 72.21(14) yes
W(1) C(28) C(33) 125.19(19) yes
C(27) C(28) C(29) 107.7(2) yes
C(27) C(28) C(33) 126.2(2) yes
C(29) C(28) C(33) 125.7(2) yes
W(1) C(29) C(28) 72.29(14) yes
W(1) C(29) C(30) 73.22(14) yes
W(1) C(29) C(34) 123.46(19) yes
C(28) C(29) C(30) 107.7(2) yes
C(28) C(29) C(34) 126.0(2) yes
C(30) C(29) C(34) 126.2(2) yes
W(1) C(30) C(29) 71.83(14) yes
W(1) C(30) C(31) 73.16(15) yes
W(1) C(30) C(35) 125.97(19) yes
C(29) C(30) C(31) 107.9(2) yes
C(29) C(30) C(35) 126.6(2) yes
C(31) C(30) C(35) 125.1(2) yes
W(1) C(31) C(27) 72.61(15) yes
W(1) C(31) C(30) 72.09(14) yes
W(1) C(31) C(36) 124.1(2) yes
C(27) C(31) C(30) 108.3(2) yes
C(27) C(31) C(36) 126.9(2) yes
C(30) C(31) C(36) 124.7(2) yes
Si(2) C(3) H(39) 109.3 no
Si(2) C(3) H(40) 109.6 no
Si(2) C(3) H(41) 109.5 no
H(39) C(3) H(40) 109.5 no
H(39) C(3) H(41) 109.5 no
H(40) C(3) H(41) 109.5 no
Si(2) C(4) H(42) 109.7 no
Si(2) C(4) H(43) 109.4 no
Si(2) C(4) H(44) 109.3 no
H(42) C(4) H(43) 109.5 no
H(42) C(4) H(44) 109.5 no
H(43) C(4) H(44) 109.5 no
Si(2) C(5) H(36) 109.5 no
Si(2) C(5) H(37) 109.5 no
Si(2) C(5) H(38) 109.4 no
H(36) C(5) H(37) 109.5 no
H(36) C(5) H(38) 109.5 no
H(37) C(5) H(38) 109.5 no
C(6) C(7) H(5) 119.1 no
C(8) C(7) H(5) 119.0 no
C(7) C(8) H(14) 120.5 no
C(9) C(8) H(14) 120.3 no
C(8) C(9) H(15) 119.8 no
C(10) C(9) H(15) 119.8 no
C(9) C(10) H(12) 120.0 no
C(11) C(10) H(12) 120.1 no
C(6) C(11) H(7) 119.3 no
C(10) C(11) H(7) 119.1 no
C(12) C(13) H(8) 119.5 no
C(14) C(13) H(8) 119.5 no
C(13) C(14) H(11) 119.7 no
C(15) C(14) H(11) 119.8 no
C(14) C(15) H(13) 120.1 no
C(16) C(15) H(13) 120.2 no
C(15) C(16) H(10) 119.8 no
C(17) C(16) H(10) 119.7 no
C(12) C(17) H(9) 119.5 no
C(16) C(17) H(9) 119.7 no
N(1) C(18) H(1) 118.1 no
C(19) C(18) H(1) 118.3 no
C(18) C(19) H(3) 119.9 no
C(20) C(19) H(3) 120.0 no
C(20) C(21) H(2) 119.7 no
C(22) C(21) H(2) 119.9 no
N(1) C(22) H(6) 118.4 no
C(21) C(22) H(6) 118.4 no
N(2) C(23) H(33) 109.5 no
N(2) C(23) H(34) 109.4 no
N(2) C(23) H(35) 109.5 no
H(33) C(23) H(34) 109.5 no
H(33) C(23) H(35) 109.5 no
H(34) C(23) H(35) 109.5 no
N(2) C(24) H(22) 109.5 no
N(2) C(24) H(23) 109.5 no
N(2) C(24) H(24) 109.4 no
H(22) C(24) H(23) 109.5 no
H(22) C(24) H(24) 109.5 no
H(23) C(24) H(24) 109.5 no
C(27) C(32) H(4) 109.5 no
C(27) C(32) H(25) 109.5 no
C(27) C(32) H(26) 109.5 no
H(4) C(32) H(25) 109.5 no
H(4) C(32) H(26) 109.5 no
H(25) C(32) H(26) 109.5 no
C(28) C(33) H(19) 109.5 no
C(28) C(33) H(20) 109.4 no
C(28) C(33) H(21) 109.4 no
H(19) C(33) H(20) 109.5 no
H(19) C(33) H(21) 109.5 no
H(20) C(33) H(21) 109.5 no
C(29) C(34) H(16) 109.4 no
C(29) C(34) H(17) 109.5 no
C(29) C(34) H(18) 109.5 no
H(16) C(34) H(17) 109.5 no
H(16) C(34) H(18) 109.5 no
H(17) C(34) H(18) 109.5 no
C(30) C(35) H(30) 109.5 no
C(30) C(35) H(31) 109.5 no
C(30) C(35) H(32) 109.3 no
H(30) C(35) H(31) 109.5 no
H(30) C(35) H(32) 109.5 no
H(31) C(35) H(32) 109.5 no
C(31) C(36) H(27) 109.7 no
C(31) C(36) H(28) 109.4 no
C(31) C(36) H(29) 109.3 no
H(27) C(36) H(28) 109.5 no
H(27) C(36) H(29) 109.5 no
H(28) C(36) H(29) 109.5 no

loop_
_geom_bond_atom_site_label_1
_geom_bond_atom_site_label_2
_geom_bond_distance
_geom_bond_publ_flag
W(1) C(1) 1.918(2) yes
W(1) C(25) 1.954(2) yes
W(1) C(26) 1.929(2) yes
W(1) C(27) 2.396(2) yes
W(1) C(28) 2.369(2) yes
W(1) C(29) 2.368(2) yes
W(1) C(30) 2.386(2) yes
W(1) C(31) 2.400(2) yes
Si(1) N(1) 1.850(2) yes
Si(1) C(2) 1.813(2) yes
Si(1) C(6) 1.881(2) yes
Si(1) C(12) 1.873(2) yes
Si(2) C(2) 1.859(2) yes
Si(2) C(3) 1.823(9) yes
Si(2) C(4) 1.835(8) yes
Si(2) C(5) 1.829(5) yes
O(1) C(25) 1.172(3) yes
O(2) C(26) 1.189(3) yes
N(1) C(18) 1.361(3) yes
N(1) C(22) 1.364(3) yes
N(2) C(20) 1.344(3) yes
N(2) C(23) 1.459(4) yes
N(2) C(24) 1.460(4) yes
C(1) C(2) 1.359(3) yes
C(6) C(7) 1.402(4) yes
C(6) C(11) 1.399(3) yes
C(7) C(8) 1.389(4) yes
C(8) C(9) 1.391(5) yes
C(9) C(10) 1.375(5) yes
C(10) C(11) 1.392(4) yes
C(12) C(13) 1.394(3) yes
C(12) C(17) 1.405(3) yes
C(13) C(14) 1.392(4) yes
C(14) C(15) 1.378(5) yes
C(15) C(16) 1.369(4) yes
C(16) C(17) 1.398(4) yes
C(18) C(19) 1.362(3) yes
C(19) C(20) 1.418(3) yes
C(20) C(21) 1.423(3) yes
C(21) C(22) 1.362(3) yes
C(27) C(28) 1.423(3) yes
C(27) C(31) 1.420(4) yes
C(27) C(32) 1.503(4) yes
C(28) C(29) 1.444(4) yes
C(28) C(33) 1.502(4) yes
C(29) C(30) 1.428(4) yes
C(29) C(34) 1.502(4) yes
C(30) C(31) 1.429(3) yes
C(30) C(35) 1.501(4) yes
C(31) C(36) 1.503(4) yes
C(3) H(39) 0.960 no
C(3) H(40) 0.960 no
C(3) H(41) 0.960 no
C(4) H(42) 0.960 no
C(4) H(43) 0.960 no
C(4) H(44) 0.960 no
C(5) H(36) 0.960 no
C(5) H(37) 0.960 no
C(5) H(38) 0.960 no
C(7) H(5) 0.930 no
C(8) H(14) 0.930 no
C(9) H(15) 0.930 no
C(10) H(12) 0.930 no
C(11) H(7) 0.930 no
C(13) H(8) 0.930 no
C(14) H(11) 0.930 no
C(15) H(13) 0.930 no
C(16) H(10) 0.930 no
C(17) H(9) 0.930 no
C(18) H(1) 0.930 no
C(19) H(3) 0.930 no
C(21) H(2) 0.930 no
C(22) H(6) 0.930 no
C(23) H(33) 0.960 no
C(23) H(34) 0.960 no
C(23) H(35) 0.960 no
C(24) H(22) 0.960 no
C(24) H(23) 0.960 no
C(24) H(24) 0.960 no
C(32) H(4) 0.960 no
C(32) H(25) 0.960 no
C(32) H(26) 0.960 no
C(33) H(19) 0.960 no
C(33) H(20) 0.960 no
C(33) H(21) 0.960 no
C(34) H(16) 0.960 no
C(34) H(17) 0.960 no
C(34) H(18) 0.960 no
C(35) H(30) 0.960 no
C(35) H(31) 0.960 no
C(35) H(32) 0.960 no
C(36) H(27) 0.960 no
C(36) H(28) 0.960 no
C(36) H(29) 0.960 no
